data_4022583
loop_
_publ_author_name
'Christine Goze'
'Gilles Ulrich'
'Raymond Ziessel'

_publ_contact_author_address
;

ECPM, 25 rue Becquerel 67087 STRASBOURG, FRANCE

;
_publ_contact_author_email ziessel@chimie.u-strasbg.fr
_publ_contact_author_fax 0390242689
_publ_contact_author_name
;

Raymond ziessel

;
_publ_contact_author_phone 0390242689
_publ_section_title
;
 Tetrahedral Boron Chemistry for the Preparation of Highly
 Efficient "Cascatelle" Devices
;
_journal_name_full 'Journal of Organic Chemistry'
_journal_page_first 313
_journal_page_last 322
_journal_paper_doi 10.1021/jo060984w
_journal_volume 72
_journal_year 2007
_chemical_formula_moiety 'C36 H39 B N2'
_chemical_formula_sum 'C36 H39 B N2'
_chemical_formula_weight 510.50
_chemical_name_systematic
;
   ?
;
_space_group_IT_number 2
_symmetry_cell_setting triclinic
_symmetry_space_group_name_Hall '-P 1'
_symmetry_space_group_name_H-M 'P -1'
_atom_sites_solution_hydrogens geom
_atom_sites_solution_primary direct
_atom_sites_solution_secondary difmap
_audit_creation_date 10-02-04
_audit_creation_method SHELXL-97
_cell_angle_alpha 85.49(5)
_cell_angle_beta 89.08(5)
_cell_angle_gamma 76.81(5)
_cell_formula_units_Z 2
_cell_length_a 9.2673(10)
_cell_length_b 11.4430(10)
_cell_length_c 14.650(2)
_cell_measurement_temperature 173(2)
_cell_volume 1507.9(3)
_computing_cell_refinement 'Denzo (Nonius B.V., 1998)'
_computing_data_collection 'Collect (Nonius B.V., 1998)'
_computing_data_reduction 'Denzo (Nonius B.V., 1998)'
_computing_molecular_graphics 'PLATON 98 (Spek, 1998)'
_computing_publication_material 'SHELXL-97 (Sheldrick, 1997)'
_computing_structure_refinement 'SHELXL-97 (Sheldrick, 1997)'
_computing_structure_solution 'SHELXS-97 (Sheldrick, 1997)'
_diffrn_ambient_temperature 173(2)
_diffrn_measured_fraction_theta_full 0.994
_diffrn_measured_fraction_theta_max 0.994
_diffrn_measurement_device_type KappaCCD
_diffrn_measurement_method '\p scans'
_diffrn_radiation_monochromator graphite
_diffrn_radiation_source 'fine-focus sealed tube'
_diffrn_radiation_type MoK\a
_diffrn_radiation_wavelength 0.71073
_diffrn_reflns_av_R_equivalents 0.0000
_diffrn_reflns_av_sigmaI/netI 0.0615
_diffrn_reflns_limit_h_max 13
_diffrn_reflns_limit_h_min 0
_diffrn_reflns_limit_k_max 16
_diffrn_reflns_limit_k_min -15
_diffrn_reflns_limit_l_max 20
_diffrn_reflns_limit_l_min -20
_diffrn_reflns_number 8777
_diffrn_reflns_theta_full 30.07
_diffrn_reflns_theta_max 30.07
_diffrn_reflns_theta_min 1.39
_diffrn_standards_decay_% 0
_diffrn_standards_interval_count 0
_diffrn_standards_interval_time .
_diffrn_standards_number 0
_exptl_absorpt_coefficient_mu 0.064
_exptl_absorpt_correction_type none
_exptl_crystal_colour colorless
_exptl_crystal_density_diffrn 1.124
_exptl_crystal_density_meas ?
_exptl_crystal_density_method 'not measured'
_exptl_crystal_description prism
_exptl_crystal_F_000 548
_exptl_crystal_size_max 0.20
_exptl_crystal_size_mid 0.20
_exptl_crystal_size_min 0.14
_refine_diff_density_max 0.348
_refine_diff_density_min -0.386
_refine_diff_density_rms 0.101
_refine_ls_extinction_method none
_refine_ls_goodness_of_fit_ref 1.048
_refine_ls_hydrogen_treatment constr
_refine_ls_matrix_type full
_refine_ls_number_parameters 354
_refine_ls_number_reflns 8777
_refine_ls_number_restraints 0
_refine_ls_restrained_S_all 1.048
_refine_ls_R_factor_all 0.0951
_refine_ls_R_factor_gt 0.0606
_refine_ls_shift/su_max 0.001
_refine_ls_shift/su_mean 0.000
_refine_ls_structure_factor_coef Fsqd
_refine_ls_weighting_details 'calc w=1/[\s^2^(Fo^2^)+(0.1043P)^2^+0.1471P] where P=(Fo^2^+2Fc^2^)/3'
_refine_ls_weighting_scheme calc
_refine_ls_wR_factor_gt 0.1666
_refine_ls_wR_factor_ref 0.1912
_reflns_number_gt 6045
_reflns_number_total 8777
_reflns_threshold_expression >2sigma(I)
_cod_data_source_file jo060984wsi20060515_105053.cif
_cod_data_source_block st1531
_cod_depositor_comments
;
The following automatic conversions were performed:

'_exptl_crystal_density_meas' value 'none' was changed to '?' - the
value is perceived as not measured.

Automatic conversion script
Id: cif_fix_values 3008 2015-01-20 13:52:24Z robertas 
;
_cod_database_code 4022583

loop_
_symmetry_equiv_pos_as_xyz
'x, y, z'
'-x, -y, -z'

loop_
_atom_site_label
_atom_site_type_symbol
_atom_site_fract_x
_atom_site_fract_y
_atom_site_fract_z
_atom_site_U_iso_or_equiv
_atom_site_adp_type
_atom_site_occupancy
_atom_site_symmetry_multiplicity
_atom_site_calc_flag
_atom_site_refinement_flags
B B 0.79642(18) 0.48575(14) 0.78942(10) 0.0300(3) Uani 1 1 d .
N1 N 0.85289(13) 0.59015(10) 0.82899(8) 0.0293(2) Uani 1 1 d .
C1 C 0.91788(16) 0.66923(13) 0.78038(10) 0.0348(3) Uani 1 1 d .
C2 C 0.9405(2) 0.66924(17) 0.67952(12) 0.0512(4) Uani 1 1 d .
H2A H 0.9022 0.6041 0.6563 0.077 Uiso 1 1 calc .
H2B H 1.0465 0.6570 0.6659 0.077 Uiso 1 1 calc .
H2C H 0.8875 0.7466 0.6500 0.077 Uiso 1 1 calc .
C3 C 0.95993(16) 0.74699(13) 0.83981(11) 0.0349(3) Uani 1 1 d .
C4 C 1.03360(19) 0.84809(16) 0.81005(12) 0.0465(4) Uani 1 1 d .
H4A H 1.0938 0.8266 0.7548 0.056 Uiso 1 1 calc .
H4B H 1.1018 0.8567 0.8591 0.056 Uiso 1 1 calc .
C5 C 0.9263(3) 0.9677(2) 0.7889(2) 0.0866(9) Uani 1 1 d .
H5A H 0.8641 0.9622 0.7366 0.130 Uiso 1 1 calc .
H5B H 0.9816 1.0301 0.7740 0.130 Uiso 1 1 calc .
H5C H 0.8634 0.9883 0.8424 0.130 Uiso 1 1 calc .
C6 C 0.91800(15) 0.71463(12) 0.92761(10) 0.0307(3) Uani 1 1 d .
C7 C 0.94194(19) 0.77784(14) 1.00992(11) 0.0405(4) Uani 1 1 d .
H7A H 0.9947 0.8411 0.9917 0.061 Uiso 1 1 calc .
H7B H 1.0009 0.7198 1.0554 0.061 Uiso 1 1 calc .
H7C H 0.8459 0.8140 1.0364 0.061 Uiso 1 1 calc .
C8 C 0.85033(14) 0.61520(11) 0.92133(9) 0.0268(3) Uani 1 1 d .
C9 C 0.78782(14) 0.54606(11) 0.98745(9) 0.0271(3) Uani 1 1 d .
C10 C 0.78510(18) 0.57300(14) 1.08600(10) 0.0374(3) Uani 1 1 d .
H10A H 0.6833 0.6094 1.1037 0.056 Uiso 1 1 calc .
H10B H 0.8486 0.6291 1.0945 0.056 Uiso 1 1 calc .
H10C H 0.8217 0.4982 1.1243 0.056 Uiso 1 1 calc .
C11 C 0.72742(14) 0.45128(11) 0.96295(9) 0.0270(3) Uani 1 1 d .
C12 C 0.65429(15) 0.37168(12) 1.01593(9) 0.0306(3) Uani 1 1 d .
C13 C 0.61663(18) 0.37023(15) 1.11555(10) 0.0409(4) Uani 1 1 d .
H13A H 0.5536 0.3132 1.1300 0.061 Uiso 1 1 calc R
H13B H 0.5636 0.4510 1.1301 0.061 Uiso 1 1 calc R
H13C H 0.7080 0.3456 1.1518 0.061 Uiso 1 1 calc R
C14 C 0.61782(16) 0.29448(13) 0.95587(10) 0.0342(3) Uani 1 1 d .
C15 C 0.54418(18) 0.19188(14) 0.97977(12) 0.0445(4) Uani 1 1 d .
H15A H 0.5003 0.1714 0.9237 0.053 Uiso 1 1 calc .
H15B H 0.4627 0.2177 1.0235 0.053 Uiso 1 1 calc .
C16 C 0.6517(2) 0.08023(17) 1.02195(18) 0.0690(7) Uani 1 1 d .
H16A H 0.5988 0.0160 1.0362 0.103 Uiso 1 1 calc .
H16B H 0.6938 0.0995 1.0783 0.103 Uiso 1 1 calc .
H16C H 0.7315 0.0533 0.9785 0.103 Uiso 1 1 calc .
C17 C 0.66716(15) 0.32637(12) 0.86809(10) 0.0322(3) Uani 1 1 d .
C18 C 0.6506(2) 0.27142(14) 0.78117(12) 0.0446(4) Uani 1 1 d .
H18A H 0.5800 0.3287 0.7410 0.067 Uiso 1 1 calc R
H18B H 0.6140 0.1981 0.7947 0.067 Uiso 1 1 calc R
H18C H 0.7470 0.2513 0.7506 0.067 Uiso 1 1 calc R
N2 N 0.73234(12) 0.42012(10) 0.87216(7) 0.0279(2) Uani 1 1 d .
C19 C 0.93479(16) 0.39564(13) 0.74802(10) 0.0343(3) Uani 1 1 d .
C20 C 1.04768(17) 0.33039(14) 0.72397(10) 0.0357(3) Uani 1 1 d .
C21 C 1.18384(16) 0.25197(13) 0.69804(10) 0.0340(3) Uani 1 1 d .
C22 C 1.24416(18) 0.14597(14) 0.75121(11) 0.0394(3) Uani 1 1 d .
H22 H 1.1951 0.1255 0.8055 0.047 Uiso 1 1 calc .
C23 C 1.37533(18) 0.07012(14) 0.72548(11) 0.0419(4) Uani 1 1 d .
H23 H 1.4146 -0.0016 0.7627 0.050 Uiso 1 1 calc .
C24 C 1.44997(17) 0.09651(14) 0.64709(11) 0.0395(3) Uani 1 1 d .
C25 C 1.59288(19) 0.01382(18) 0.62022(14) 0.0551(5) Uani 1 1 d .
H25A H 1.5808 -0.0151 0.5602 0.083 Uiso 1 1 calc .
H25B H 1.6184 -0.0549 0.6659 0.083 Uiso 1 1 calc .
H25C H 1.6723 0.0577 0.6171 0.083 Uiso 1 1 calc .
C26 C 1.39103(19) 0.20184(16) 0.59443(12) 0.0467(4) Uani 1 1 d .
H26 H 1.4412 0.2220 0.5405 0.056 Uiso 1 1 calc .
C27 C 1.26011(19) 0.27854(15) 0.61899(12) 0.0441(4) Uani 1 1 d .
H27 H 1.2217 0.3502 0.5815 0.053 Uiso 1 1 calc .
C28 C 0.66618(16) 0.54156(13) 0.71860(9) 0.0329(3) Uani 1 1 d .
C29 C 0.55869(16) 0.58814(13) 0.67248(9) 0.0338(3) Uani 1 1 d .
C30 C 0.42986(16) 0.64957(12) 0.61994(9) 0.0312(3) Uani 1 1 d .
C31 C 0.37061(17) 0.77199(13) 0.62795(10) 0.0354(3) Uani 1 1 d .
H31 H 0.4126 0.8133 0.6705 0.042 Uiso 1 1 calc .
C32 C 0.25152(18) 0.83384(14) 0.57461(10) 0.0391(3) Uani 1 1 d .
H32 H 0.2129 0.9171 0.5811 0.047 Uiso 1 1 calc .
C33 C 0.18763(17) 0.77617(15) 0.51180(10) 0.0389(3) Uani 1 1 d .
C34 C 0.0590(2) 0.84354(19) 0.45269(13) 0.0580(5) Uani 1 1 d .
H34A H -0.0342 0.8406 0.4844 0.087 Uiso 1 1 calc .
H34B H 0.0617 0.8062 0.3945 0.087 Uiso 1 1 calc .
H34C H 0.0659 0.9276 0.4408 0.087 Uiso 1 1 calc .
C35 C 0.24425(18) 0.65395(15) 0.50523(11) 0.0422(4) Uani 1 1 d .
H35 H 0.2011 0.6127 0.4632 0.051 Uiso 1 1 calc .
C36 C 0.36246(17) 0.59112(14) 0.55886(11) 0.0382(3) Uani 1 1 d .
H36 H 0.3981 0.5072 0.5540 0.046 Uiso 1 1 calc .

loop_
_atom_site_aniso_label
_atom_site_aniso_U_11
_atom_site_aniso_U_22
_atom_site_aniso_U_33
_atom_site_aniso_U_23
_atom_site_aniso_U_13
_atom_site_aniso_U_12
B 0.0298(7) 0.0317(7) 0.0280(7) -0.0037(5) 0.0019(6) -0.0053(6)
N1 0.0294(6) 0.0310(6) 0.0268(5) -0.0029(4) 0.0036(4) -0.0058(5)
C1 0.0325(7) 0.0371(7) 0.0348(7) 0.0008(6) 0.0050(6) -0.0097(6)
C2 0.0637(12) 0.0579(10) 0.0363(8) -0.0012(7) 0.0136(8) -0.0244(9)
C3 0.0290(7) 0.0319(7) 0.0431(8) 0.0011(6) 0.0006(6) -0.0068(6)
C4 0.0426(9) 0.0475(9) 0.0532(10) 0.0055(7) -0.0020(7) -0.0212(7)
C5 0.0737(15) 0.0533(12) 0.131(2) 0.0449(13) -0.0271(15) -0.0259(11)
C6 0.0260(6) 0.0268(6) 0.0370(7) -0.0025(5) -0.0021(5) -0.0012(5)
C7 0.0451(9) 0.0342(7) 0.0430(8) -0.0058(6) -0.0077(7) -0.0091(7)
C8 0.0239(6) 0.0277(6) 0.0263(6) -0.0024(5) 0.0012(5) -0.0008(5)
C9 0.0216(6) 0.0283(6) 0.0279(6) -0.0017(5) -0.0003(5) 0.0017(5)
C10 0.0416(8) 0.0428(8) 0.0285(7) -0.0056(6) 0.0022(6) -0.0101(7)
C11 0.0235(6) 0.0277(6) 0.0270(6) -0.0005(5) 0.0005(5) -0.0006(5)
C12 0.0231(6) 0.0305(7) 0.0346(7) 0.0041(5) 0.0008(5) -0.0010(5)
C13 0.0381(8) 0.0438(8) 0.0376(8) 0.0075(6) 0.0075(6) -0.0066(7)
C14 0.0273(7) 0.0296(7) 0.0434(8) 0.0047(6) -0.0027(6) -0.0040(5)
C15 0.0382(8) 0.0378(8) 0.0586(10) 0.0109(7) -0.0084(7) -0.0155(7)
C16 0.0630(13) 0.0411(10) 0.1033(17) 0.0284(10) -0.0305(12) -0.0224(9)
C17 0.0292(7) 0.0259(6) 0.0398(8) -0.0012(5) -0.0042(6) -0.0030(5)
C18 0.0539(10) 0.0354(8) 0.0473(9) -0.0082(6) -0.0076(8) -0.0138(7)
N2 0.0263(5) 0.0277(5) 0.0286(6) -0.0022(4) -0.0002(4) -0.0037(4)
C19 0.0351(7) 0.0381(7) 0.0305(7) -0.0085(5) 0.0016(6) -0.0079(6)
C20 0.0330(7) 0.0411(8) 0.0346(7) -0.0131(6) 0.0024(6) -0.0087(6)
C21 0.0291(7) 0.0384(7) 0.0371(7) -0.0155(6) 0.0044(6) -0.0092(6)
C22 0.0391(8) 0.0423(8) 0.0372(8) -0.0117(6) 0.0075(6) -0.0077(7)
C23 0.0397(8) 0.0392(8) 0.0459(9) -0.0130(6) 0.0013(7) -0.0040(7)
C24 0.0285(7) 0.0457(8) 0.0476(9) -0.0198(7) 0.0046(6) -0.0102(6)
C25 0.0317(8) 0.0649(12) 0.0666(12) -0.0224(9) 0.0074(8) -0.0014(8)
C26 0.0389(9) 0.0531(10) 0.0493(9) -0.0113(7) 0.0169(7) -0.0121(7)
C27 0.0413(9) 0.0426(9) 0.0468(9) -0.0055(7) 0.0101(7) -0.0063(7)
C28 0.0353(7) 0.0350(7) 0.0281(7) -0.0043(5) 0.0039(5) -0.0067(6)
C29 0.0350(7) 0.0374(7) 0.0281(7) -0.0017(5) 0.0039(6) -0.0071(6)
C30 0.0315(7) 0.0362(7) 0.0251(6) -0.0008(5) 0.0023(5) -0.0072(6)
C31 0.0393(8) 0.0364(7) 0.0307(7) -0.0049(5) -0.0061(6) -0.0078(6)
C32 0.0421(8) 0.0368(8) 0.0362(8) -0.0033(6) -0.0053(6) -0.0039(6)
C33 0.0334(8) 0.0513(9) 0.0311(7) -0.0044(6) -0.0033(6) -0.0076(7)
C34 0.0469(10) 0.0730(13) 0.0505(11) -0.0030(9) -0.0181(8) -0.0053(9)
C35 0.0372(8) 0.0534(9) 0.0404(8) -0.0158(7) -0.0026(6) -0.0151(7)
C36 0.0362(8) 0.0368(8) 0.0426(8) -0.0106(6) 0.0037(6) -0.0084(6)

loop_
_atom_type_symbol
_atom_type_description
_atom_type_scat_dispersion_real
_atom_type_scat_dispersion_imag
_atom_type_scat_source
N N 0.0061 0.0033 'International Tables Vol C Tables 4.2.6.8 and 6.1.1.4'
C C 0.0033 0.0016 'International Tables Vol C Tables 4.2.6.8 and 6.1.1.4'
B B 0.0013 0.0007 'International Tables Vol C Tables 4.2.6.8 and 6.1.1.4'
H H 0.0000 0.0000 'International Tables Vol C Tables 4.2.6.8 and 6.1.1.4'

loop_
_geom_angle_atom_site_label_1
_geom_angle_atom_site_label_2
_geom_angle_atom_site_label_3
_geom_angle
N2 B N1 106.05(11)
N2 B C28 108.66(12)
N1 B C28 109.07(12)
N2 B C19 109.63(12)
N1 B C19 108.31(12)
C28 B C19 114.76(12)
C1 N1 C8 108.15(12)
C1 N1 B 125.66(12)
C8 N1 B 126.15(12)
N1 C1 C3 109.58(13)
N1 C1 C2 123.17(14)
C3 C1 C2 127.25(14)
C1 C2 H2A 109.5
C1 C2 H2B 109.5
H2A C2 H2B 109.5
C1 C2 H2C 109.5
H2A C2 H2C 109.5
H2B C2 H2C 109.5
C6 C3 C1 107.71(13)
C6 C3 C4 127.48(15)
C1 C3 C4 124.80(14)
C3 C4 C5 113.83(15)
C3 C4 H4A 108.8
C5 C4 H4A 108.8
C3 C4 H4B 108.8
C5 C4 H4B 108.8
H4A C4 H4B 107.7
C4 C5 H5A 109.5
C4 C5 H5B 109.5
H5A C5 H5B 109.5
C4 C5 H5C 109.5
H5A C5 H5C 109.5
H5B C5 H5C 109.5
C3 C6 C8 106.92(13)
C3 C6 C7 123.63(14)
C8 C6 C7 129.44(13)
C6 C7 H7A 109.5
C6 C7 H7B 109.5
H7A C7 H7B 109.5
C6 C7 H7C 109.5
H7A C7 H7C 109.5
H7B C7 H7C 109.5
N1 C8 C9 120.11(12)
N1 C8 C6 107.64(12)
C9 C8 C6 132.25(13)
C11 C9 C8 121.02(12)
C11 C9 C10 118.95(13)
C8 C9 C10 120.03(13)
C9 C10 H10A 109.5
C9 C10 H10B 109.5
H10A C10 H10B 109.5
C9 C10 H10C 109.5
H10A C10 H10C 109.5
H10B C10 H10C 109.5
C9 C11 N2 120.89(12)
C9 C11 C12 131.56(13)
N2 C11 C12 107.55(12)
C14 C12 C11 106.71(12)
C14 C12 C13 124.66(14)
C11 C12 C13 128.60(14)
C12 C13 H13A 109.5
C12 C13 H13B 109.5
H13A C13 H13B 109.5
C12 C13 H13C 109.5
H13A C13 H13C 109.5
H13B C13 H13C 109.5
C12 C14 C17 107.81(13)
C12 C14 C15 126.77(14)
C17 C14 C15 125.38(15)
C14 C15 C16 112.47(14)
C14 C15 H15A 109.1
C16 C15 H15A 109.1
C14 C15 H15B 109.1
C16 C15 H15B 109.1
H15A C15 H15B 107.8
C15 C16 H16A 109.5
C15 C16 H16B 109.5
H16A C16 H16B 109.5
C15 C16 H16C 109.5
H16A C16 H16C 109.5
H16B C16 H16C 109.5
N2 C17 C14 109.49(13)
N2 C17 C18 122.81(14)
C14 C17 C18 127.68(14)
C17 C18 H18A 109.5
C17 C18 H18B 109.5
H18A C18 H18B 109.5
C17 C18 H18C 109.5
H18A C18 H18C 109.5
H18B C18 H18C 109.5
C17 N2 C11 108.44(12)
C17 N2 B 125.81(12)
C11 N2 B 125.71(11)
C20 C19 B 173.24(15)
C19 C20 C21 178.31(16)
C22 C21 C27 117.69(14)
C22 C21 C20 120.85(14)
C27 C21 C20 121.46(15)
C23 C22 C21 120.59(15)
C23 C22 H22 119.7
C21 C22 H22 119.7
C24 C23 C22 121.50(16)
C24 C23 H23 119.2
C22 C23 H23 119.2
C23 C24 C26 118.11(15)
C23 C24 C25 120.99(16)
C26 C24 C25 120.89(16)
C24 C25 H25A 109.5
C24 C25 H25B 109.5
H25A C25 H25B 109.5
C24 C25 H25C 109.5
H25A C25 H25C 109.5
H25B C25 H25C 109.5
C24 C26 C27 121.17(16)
C24 C26 H26 119.4
C27 C26 H26 119.4
C26 C27 C21 120.93(16)
C26 C27 H27 119.5
C21 C27 H27 119.5
C29 C28 B 173.27(15)
C28 C29 C30 176.91(15)
C36 C30 C31 117.99(13)
C36 C30 C29 121.97(13)
C31 C30 C29 120.03(13)
C32 C31 C30 120.81(14)
C32 C31 H31 119.6
C30 C31 H31 119.6
C31 C32 C33 121.03(14)
C31 C32 H32 119.5
C33 C32 H32 119.5
C32 C33 C35 118.23(14)
C32 C33 C34 121.22(15)
C35 C33 C34 120.55(15)
C33 C34 H34A 109.5
C33 C34 H34B 109.5
H34A C34 H34B 109.5
C33 C34 H34C 109.5
H34A C34 H34C 109.5
H34B C34 H34C 109.5
C36 C35 C33 121.15(14)
C36 C35 H35 119.4
C33 C35 H35 119.4
C35 C36 C30 120.75(14)
C35 C36 H36 119.6
C30 C36 H36 119.6

loop_
_geom_bond_atom_site_label_1
_geom_bond_atom_site_label_2
_geom_bond_distance
B N2 1.557(2)
B N1 1.562(2)
B C28 1.589(2)
B C19 1.595(2)
N1 C1 1.3501(19)
N1 C8 1.4034(17)
C1 C3 1.412(2)
C1 C2 1.489(2)
C2 H2A 0.9800
C2 H2B 0.9800
C2 H2C 0.9800
C3 C6 1.385(2)
C3 C4 1.505(2)
C4 C5 1.510(3)
C4 H4A 0.9900
C4 H4B 0.9900
C5 H5A 0.9800
C5 H5B 0.9800
C5 H5C 0.9800
C6 C8 1.4284(19)
C6 C7 1.499(2)
C7 H7A 0.9800
C7 H7B 0.9800
C7 H7C 0.9800
C8 C9 1.404(2)
C9 C11 1.4011(19)
C9 C10 1.4985(19)
C10 H10A 0.9800
C10 H10B 0.9800
C10 H10C 0.9800
C11 N2 1.4013(17)
C11 C12 1.430(2)
C12 C14 1.392(2)
C12 C13 1.495(2)
C13 H13A 0.9800
C13 H13B 0.9800
C13 H13C 0.9800
C14 C17 1.407(2)
C14 C15 1.503(2)
C15 C16 1.523(3)
C15 H15A 0.9900
C15 H15B 0.9900
C16 H16A 0.9800
C16 H16B 0.9800
C16 H16C 0.9800
C17 N2 1.3515(18)
C17 C18 1.489(2)
C18 H18A 0.9800
C18 H18B 0.9800
C18 H18C 0.9800
C19 C20 1.204(2)
C20 C21 1.436(2)
C21 C22 1.395(2)
C21 C27 1.396(2)
C22 C23 1.389(2)
C22 H22 0.9500
C23 C24 1.380(2)
C23 H23 0.9500
C24 C26 1.383(3)
C24 C25 1.508(2)
C25 H25A 0.9800
C25 H25B 0.9800
C25 H25C 0.9800
C26 C27 1.386(2)
C26 H26 0.9500
C27 H27 0.9500
C28 C29 1.206(2)
C29 C30 1.440(2)
C30 C36 1.393(2)
C30 C31 1.397(2)
C31 C32 1.383(2)
C31 H31 0.9500
C32 C33 1.387(2)
C32 H32 0.9500
C33 C35 1.387(2)
C33 C34 1.508(2)
C34 H34A 0.9800
C34 H34B 0.9800
C34 H34C 0.9800
C35 C36 1.383(2)
C35 H35 0.9500
C36 H36 0.9500

loop_
_cod_related_entry_id
_cod_related_entry_database
_cod_related_entry_code
1 ChemSpider 17261120
